data_7133609
loop_
_publ_author_name
'Samanta, Arup'
'Chaubey, Amit'
'Pal, Debjyoti'
'Majhi, Krishna'
'Srimani, Dipankar'

_publ_section_title
;
 Redox-enabled cooperative catalysis by activating secondary alcohols
 using low-valent Zn complexes.
;
_journal_issue 75
_journal_name_full 'Chemical communications (Cambridge, England)'
_journal_page_first 10398
_journal_page_last 10401
_journal_paper_doi 10.1039/d4cc03407d
_journal_volume 60
_journal_year 2024
_chemical_formula_sum 'C60 H68 Br8 N12 S4 Zn4'
_chemical_formula_weight 1986.26
_space_group_crystal_system monoclinic
_space_group_IT_number 14
_space_group_name_Hall '-P 2ybc'
_space_group_name_H-M_alt 'P 1 21/c 1'
_atom_sites_solution_hydrogens mixed
_audit_creation_method SHELXL-2018/3
_audit_update_record
;
2024-05-23 deposited with the CCDC.	2024-08-26 downloaded from the CCDC.
;
_cell_angle_alpha 90
_cell_angle_beta 92.335(7)
_cell_angle_gamma 90
_cell_formula_units_Z 1
_cell_length_a 7.5800(18)
_cell_length_b 12.603(3)
_cell_length_c 19.172(5)
_cell_measurement_reflns_used 9907
_cell_measurement_temperature 297(2)
_cell_measurement_theta_max 23.19
_cell_measurement_theta_min 2.67
_cell_volume 1830.0(8)
_computing_structure_refinement 'SHELXL-2018/3 (Sheldrick, 2018)'
_computing_structure_solution 'SHELXT 2018/2 (Sheldrick, 2018)'
_diffrn_ambient_temperature 297(2)
_diffrn_measured_fraction_theta_full 1.000
_diffrn_measured_fraction_theta_max 1.000
_diffrn_measurement_device_type 'Bruker APEX-II CCD'
_diffrn_measurement_method '\f and \w scans'
_diffrn_radiation_type MoK\a
_diffrn_radiation_wavelength 0.71073
_diffrn_reflns_av_R_equivalents 0.0741
_diffrn_reflns_av_unetI/netI 0.0356
_diffrn_reflns_Laue_measured_fraction_full 1.000
_diffrn_reflns_Laue_measured_fraction_max 1.000
_diffrn_reflns_limit_h_max 9
_diffrn_reflns_limit_h_min -9
_diffrn_reflns_limit_k_max 14
_diffrn_reflns_limit_k_min -14
_diffrn_reflns_limit_l_max 22
_diffrn_reflns_limit_l_min -22
_diffrn_reflns_number 48694
_diffrn_reflns_point_group_measured_fraction_full 1.000
_diffrn_reflns_point_group_measured_fraction_max 1.000
_diffrn_reflns_theta_full 25.000
_diffrn_reflns_theta_max 25.000
_diffrn_reflns_theta_min 1.934
_exptl_absorpt_coefficient_mu 5.821
_exptl_absorpt_correction_type none
_exptl_crystal_colour white
_exptl_crystal_density_diffrn 1.802
_exptl_crystal_description plate
_exptl_crystal_F_000 976
_refine_diff_density_max 0.815
_refine_diff_density_min -0.687
_refine_diff_density_rms 0.107
_refine_ls_extinction_method none
_refine_ls_goodness_of_fit_ref 1.023
_refine_ls_hydrogen_treatment mixed
_refine_ls_matrix_type full
_refine_ls_number_parameters 205
_refine_ls_number_reflns 3209
_refine_ls_number_restraints 1
_refine_ls_restrained_S_all 1.023
_refine_ls_R_factor_all 0.0792
_refine_ls_R_factor_gt 0.0424
_refine_ls_shift/su_max 0.001
_refine_ls_shift/su_mean 0.000
_refine_ls_structure_factor_coef Fsqd
_refine_ls_weighting_details 'w=1/[\s^2^(Fo^2^)+(0.1000P)^2^+0.8146P] where P=(Fo^2^+2Fc^2^)/3'
_refine_ls_weighting_scheme calc
_refine_ls_wR_factor_gt 0.1134
_refine_ls_wR_factor_ref 0.1539
_reflns_Friedel_coverage 0.000
_reflns_number_gt 2220
_reflns_number_total 3209
_reflns_threshold_expression 'I > 2\s(I)'
_cod_data_source_file d4cc03407d2.cif
_cod_data_source_block AS-Zn-Me_a
_cod_depositor_comments 'Adding full bibliography for 7133608--7133611.cif.'
_cod_original_cell_volume 1830.1(8)
_cod_original_sg_symbol_H-M 'P 21/c'
_cod_database_code 7133609
_shelx_shelxl_version_number 2018/3
_shelx_space_group_comment
;
The symmetry employed for this shelxl refinement is uniquely defined
by the following loop, which should always be used as a source of
symmetry information in preference to the above space-group names.
They are only intended as comments.
;

loop_
_space_group_symop_operation_xyz
'x, y, z'
'-x, y+1/2, -z+1/2'
'-x, -y, -z'
'x, -y-1/2, z-1/2'

loop_
_atom_site_label
_atom_site_type_symbol
_atom_site_fract_x
_atom_site_fract_y
_atom_site_fract_z
_atom_site_U_iso_or_equiv
_atom_site_adp_type
_atom_site_occupancy
_atom_site_site_symmetry_order
_atom_site_calc_flag
_atom_site_refinement_flags_posn
_atom_site_refinement_flags_adp
_atom_site_refinement_flags_occupancy
_atom_site_disorder_assembly
_atom_site_disorder_group
Br01 Br 1.01320(8) 0.42762(5) 0.61452(4) 0.0594(3) Uani 1 1 d . . . . .
Zn02 Zn 0.81487(8) 0.29448(5) 0.57686(3) 0.0445(2) Uani 1 1 d . . . . .
Br03 Br 0.93673(13) 0.13043(7) 0.55190(4) 0.0895(3) Uani 1 1 d . . . . .
S004 S 0.6199(3) 0.48084(14) 0.79231(10) 0.0698(5) Uani 1 1 d . . . . .
N005 N 0.6422(6) 0.3416(3) 0.4986(2) 0.0386(11) Uani 1 1 d . . . . .
N006 N 0.5764(6) 0.3023(3) 0.6290(2) 0.0386(11) Uani 1 1 d . . . . .
N007 N 0.4348(6) 0.3110(4) 0.5816(2) 0.0454(12) Uani 1 1 d D . . . .
C008 C 0.4737(8) 0.3443(4) 0.5143(3) 0.0407(13) Uani 1 1 d . . . . .
C009 C 0.5472(8) 0.2929(5) 0.6946(3) 0.0454(14) Uani 1 1 d . . . . .
C00A C 0.6841(8) 0.3723(5) 0.4332(3) 0.0497(16) Uani 1 1 d . . . . .
H00C H 0.801808 0.371132 0.421334 0.060 Uiso 1 1 calc R U . . .
C00B C 0.7062(7) 0.2842(5) 0.7423(3) 0.0464(15) Uani 1 1 d . . . . .
C00C C 0.3874(9) 0.4069(5) 0.4023(3) 0.0517(16) Uani 1 1 d . . . . .
H00D H 0.301249 0.429274 0.369684 0.062 Uiso 1 1 calc R U . . .
C00D C 0.5606(9) 0.4043(5) 0.3852(3) 0.0510(15) Uani 1 1 d . . . . .
H00E H 0.592912 0.424464 0.340880 0.061 Uiso 1 1 calc R U . . .
C00E C 0.3408(8) 0.3763(5) 0.4678(3) 0.0529(16) Uani 1 1 d . . . . .
H00F H 0.223616 0.377115 0.480359 0.063 Uiso 1 1 calc R U . . .
C00F C 0.8151(8) 0.1961(5) 0.7373(3) 0.0550(17) Uani 1 1 d . . . . .
H00G H 0.788486 0.144406 0.703931 0.066 Uiso 1 1 calc R U . . .
C00G C 0.3664(8) 0.2880(5) 0.7228(3) 0.0572(17) Uani 1 1 d . . . . .
H00H H 0.308002 0.354883 0.715248 0.086 Uiso 1 1 calc R U . . .
H00I H 0.375466 0.273208 0.771950 0.086 Uiso 1 1 calc R U . . .
H00J H 0.299726 0.232919 0.699391 0.086 Uiso 1 1 calc R U . . .
C00H C 0.7475(8) 0.3632(5) 0.7915(3) 0.0522(16) Uani 1 1 d . . . . .
C00I C 0.9631(9) 0.1845(6) 0.7817(4) 0.069(2) Uani 1 1 d . . . . .
H00K H 1.036144 0.125594 0.778044 0.082 Uiso 1 1 calc R U . . .
C00J C 0.8978(9) 0.3522(6) 0.8360(4) 0.0665(19) Uani 1 1 d . . . . .
H00L H 0.928309 0.404877 0.868264 0.080 Uiso 1 1 calc R U . . .
C00K C 1.0002(10) 0.2615(7) 0.8311(4) 0.072(2) Uani 1 1 d . . . . .
H00M H 1.096599 0.252347 0.862126 0.087 Uiso 1 1 calc R U . . .
C00L C 0.5765(12) 0.4966(6) 0.8845(4) 0.078(2) Uani 1 1 d . . . . .
H00N H 0.687988 0.495944 0.911199 0.094 Uiso 1 1 calc R U . . .
H00O H 0.521881 0.565242 0.891325 0.094 Uiso 1 1 calc R U . . .
C00M C 0.4588(14) 0.4118(7) 0.9123(5) 0.101(3) Uani 1 1 d . . . . .
H00P H 0.348170 0.411772 0.886088 0.152 Uiso 1 1 calc R U . . .
H00Q H 0.438531 0.425621 0.960542 0.152 Uiso 1 1 calc R U . . .
H00R H 0.514674 0.343892 0.907966 0.152 Uiso 1 1 calc R U . . .
H1N H 0.326(5) 0.327(5) 0.595(4) 0.08(2) Uiso 1 1 d D . . . .

loop_
_atom_site_aniso_label
_atom_site_aniso_U_11
_atom_site_aniso_U_22
_atom_site_aniso_U_33
_atom_site_aniso_U_23
_atom_site_aniso_U_13
_atom_site_aniso_U_12
Br01 0.0398(4) 0.0595(5) 0.0789(5) -0.0009(3) 0.0046(3) -0.0049(3)
Zn02 0.0364(4) 0.0487(4) 0.0490(5) 0.0005(3) 0.0085(3) 0.0046(3)
Br03 0.1129(8) 0.0709(5) 0.0854(6) -0.0103(4) 0.0104(5) 0.0432(5)
S004 0.0969(15) 0.0538(11) 0.0586(11) 0.0049(8) 0.0019(10) 0.0066(10)
N005 0.036(3) 0.040(3) 0.040(3) -0.005(2) 0.012(2) 0.005(2)
N006 0.038(3) 0.043(3) 0.036(3) 0.005(2) 0.009(2) 0.000(2)
N007 0.036(3) 0.064(3) 0.037(3) 0.002(2) 0.006(2) -0.001(2)
C008 0.045(3) 0.041(3) 0.036(3) -0.005(3) 0.004(3) -0.003(3)
C009 0.044(3) 0.044(3) 0.049(4) 0.004(3) 0.010(3) 0.004(3)
C00A 0.049(4) 0.052(4) 0.049(4) 0.002(3) 0.017(3) -0.004(3)
C00B 0.040(3) 0.056(4) 0.045(3) 0.018(3) 0.011(3) 0.002(3)
C00C 0.059(4) 0.051(4) 0.044(4) -0.008(3) -0.006(3) 0.010(3)
C00D 0.059(4) 0.056(4) 0.039(3) 0.007(3) 0.006(3) 0.002(3)
C00E 0.041(4) 0.068(4) 0.049(4) -0.007(3) 0.010(3) -0.002(3)
C00F 0.049(4) 0.065(4) 0.052(4) 0.012(3) 0.016(3) 0.008(3)
C00G 0.048(4) 0.073(5) 0.051(4) 0.008(3) 0.015(3) 0.002(3)
C00H 0.055(4) 0.060(4) 0.042(4) 0.008(3) 0.009(3) -0.002(3)
C00I 0.055(4) 0.085(5) 0.066(5) 0.029(4) 0.018(4) 0.019(4)
C00J 0.058(4) 0.088(5) 0.053(4) 0.005(4) -0.005(3) -0.007(4)
C00K 0.054(4) 0.107(6) 0.056(5) 0.019(4) 0.005(3) 0.003(4)
C00L 0.099(6) 0.066(5) 0.070(5) -0.013(4) 0.008(4) 0.004(4)
C00M 0.137(9) 0.085(6) 0.084(6) -0.007(5) 0.041(6) -0.004(6)

loop_
_atom_type_symbol
_atom_type_description
_atom_type_scat_dispersion_real
_atom_type_scat_dispersion_imag
_atom_type_scat_source
C C 0.0033 0.0016 'International Tables Vol C Tables 4.2.6.8 and 6.1.1.4'
H H 0.0000 0.0000 'International Tables Vol C Tables 4.2.6.8 and 6.1.1.4'
Br Br -0.2901 2.4595 'International Tables Vol C Tables 4.2.6.8 and 6.1.1.4'
N N 0.0061 0.0033 'International Tables Vol C Tables 4.2.6.8 and 6.1.1.4'
S S 0.1246 0.1234 'International Tables Vol C Tables 4.2.6.8 and 6.1.1.4'
Zn Zn 0.2839 1.4301 'International Tables Vol C Tables 4.2.6.8 and 6.1.1.4'

loop_
_geom_angle_atom_site_label_1
_geom_angle_atom_site_label_2
_geom_angle_atom_site_label_3
_geom_angle
_geom_angle_site_symmetry_1
_geom_angle_site_symmetry_3
_geom_angle_publ_flag
N005 Zn02 N006 78.31(17) . . ?
N005 Zn02 Br03 110.90(12) . . ?
N006 Zn02 Br03 119.76(13) . . ?
N005 Zn02 Br01 113.70(13) . . ?
N006 Zn02 Br01 111.88(13) . . ?
Br03 Zn02 Br01 116.41(4) . . ?
C00H S004 C00L 102.8(3) . . ?
C008 N005 C00A 117.7(5) . . ?
C008 N005 Zn02 115.9(4) . . ?
C00A N005 Zn02 126.4(4) . . ?
C009 N006 N007 119.2(5) . . ?
C009 N006 Zn02 130.0(4) . . ?
N007 N006 Zn02 110.6(3) . . ?
N006 N007 C008 116.3(5) . . ?
N005 C008 C00E 123.2(5) . . ?
N005 C008 N007 116.3(5) . . ?
C00E C008 N007 120.6(5) . . ?
N006 C009 C00B 116.1(5) . . ?
N006 C009 C00G 123.5(5) . . ?
C00B C009 C00G 120.4(5) . . ?
C00D C00A N005 122.1(6) . . ?
C00F C00B C00H 119.9(6) . . ?
C00F C00B C009 119.1(6) . . ?
C00H C00B C009 121.0(5) . . ?
C00D C00C C00E 119.9(6) . . ?
C00A C00D C00C 119.4(6) . . ?
C00C C00E C008 117.7(6) . . ?
C00I C00F C00B 120.7(7) . . ?
C00B C00H C00J 119.6(6) . . ?
C00B C00H S004 119.7(5) . . ?
C00J C00H S004 120.5(6) . . ?
C00K C00I C00F 119.0(7) . . ?
C00K C00J C00H 118.9(7) . . ?
C00I C00K C00J 121.9(7) . . ?
C00M C00L S004 113.5(6) . . ?

loop_
_geom_bond_atom_site_label_1
_geom_bond_atom_site_label_2
_geom_bond_distance
_geom_bond_site_symmetry_2
_geom_bond_publ_flag
Br01 Zn02 2.3470(10) . ?
Zn02 N005 2.039(5) . ?
Zn02 N006 2.103(4) . ?
Zn02 Br03 2.3224(11) . ?
S004 C00H 1.771(7) . ?
S004 C00L 1.822(7) . ?
N005 C008 1.325(7) . ?
N005 C00A 1.361(7) . ?
N006 C009 1.292(7) . ?
N006 N007 1.381(7) . ?
N007 C008 1.401(7) . ?
C008 C00E 1.377(9) . ?
C009 C00B 1.487(8) . ?
C009 C00G 1.495(8) . ?
C00A C00D 1.348(9) . ?
C00B C00F 1.389(8) . ?
C00B C00H 1.397(9) . ?
C00C C00D 1.366(9) . ?
C00C C00E 1.373(9) . ?
C00F C00I 1.388(10) . ?
C00H C00J 1.403(9) . ?
C00I C00K 1.378(11) . ?
C00J C00K 1.388(10) . ?
C00L C00M 1.504(11) . ?
